data_7236171
loop_
_publ_author_name
'Xu, Yu-Ci'
'Chen, Yu'
'Qiu, Hai-Jiang'
'Zeng, Xiao-Shan'
'Xu, Hui-Ling'
'Li, Jie'
'Zeng, Yong-Fei'
'Xiao, Dong-Rong'

_publ_section_title
;
 Metal nuclearity affects network connectivity: a series of highly
 connected metal--organic frameworks based on polynuclear metal clusters
 as secondary building units
;
_journal_issue 42
_journal_name_full CrystEngComm
_journal_page_first 8182
_journal_paper_doi 10.1039/C6CE01287F
_journal_volume 18
_journal_year 2016
_chemical_formula_moiety 'C32 H12 N4 O18 Zn3, C10 H10 N2, H2 O'
_chemical_formula_sum 'C42 H24 N6 O19 Zn3'
_chemical_formula_weight 1112.84
_space_group_crystal_system triclinic
_space_group_IT_number 2
_space_group_name_Hall '-P 1'
_space_group_name_H-M_alt 'P -1'
_atom_sites_solution_hydrogens mixed
_atom_sites_solution_primary direct
_audit_creation_date 2016-07-06
_audit_creation_method
;
Olex2 1.2
(compiled 2016.02.19 svn.r3266 for OlexSys, GUI svn.r5155)
;
_audit_update_record
;
2016-08-25 deposited with the CCDC.
2016-08-26 downloaded from the CCDC.
;
_cell_angle_alpha 112.980(3)
_cell_angle_beta 99.703(3)
_cell_angle_gamma 95.828(3)
_cell_formula_units_Z 1
_cell_length_a 9.6379(4)
_cell_length_b 10.2081(3)
_cell_length_c 12.1115(5)
_cell_measurement_reflns_used 12953
_cell_measurement_temperature 290.88(19)
_cell_measurement_theta_max 71.3620
_cell_measurement_theta_min 4.7800
_cell_volume 1062.79(8)
_computing_cell_refinement
;
CrysAlisPro, Agilent Technologies,
Version 1.171.37.35 (release 13-08-2014 CrysAlis171 .NET)
(compiled Aug 13 2014,18:06:01)
;
_computing_data_collection
;
CrysAlisPro, Agilent Technologies,
Version 1.171.37.35 (release 13-08-2014 CrysAlis171 .NET)
(compiled Aug 13 2014,18:06:01)
;
_computing_data_reduction
;
CrysAlisPro, Agilent Technologies,
Version 1.171.37.35 (release 13-08-2014 CrysAlis171 .NET)
(compiled Aug 13 2014,18:06:01)
;
_computing_molecular_graphics 'Olex2 (Dolomanov et al., 2009)'
_computing_publication_material 'Olex2 (Dolomanov et al., 2009)'
_computing_structure_refinement 'XH (Sheldrick, 2008)'
_computing_structure_solution 'SIR2004 (Burla et al., 2007)'
_diffrn_ambient_environment air
_diffrn_ambient_temperature 290.88(19)
_diffrn_detector 'CCD plate'
_diffrn_detector_area_resol_mean 8.0243
_diffrn_detector_type EosS2
_diffrn_measured_fraction_theta_full 0.999
_diffrn_measured_fraction_theta_max 0.989
_diffrn_measurement_details
;
#__ type_ start__ end____ width___ exp.time_
  1 omega   20.00  104.00   1.0000    1.0000
omega____ theta____ kappa____ phi______ frames
    -       36.7203   57.0000   30.0000 84

#__ type_ start__ end____ width___ exp.time_
  2 omega  -31.00   63.00   1.0000    1.0000
omega____ theta____ kappa____ phi______ frames
    -       36.7203  -77.0000  120.0000 94

#__ type_ start__ end____ width___ exp.time_
  3 omega  -31.00   53.00   1.0000    1.0000
omega____ theta____ kappa____ phi______ frames
    -       36.7203  -57.0000   30.0000 84

#__ type_ start__ end____ width___ exp.time_
  4 omega   10.00  104.00   1.0000    1.0000
omega____ theta____ kappa____ phi______ frames
    -       36.7203   77.0000 -120.0000 94

#__ type_ start__ end____ width___ exp.time_
  5 omega  -35.00   66.00   1.0000    1.0000
omega____ theta____ kappa____ phi______ frames
    -       36.7203  -19.0000   90.0000 101

#__ type_ start__ end____ width___ exp.time_
  6 omega    1.00   76.00   1.0000    1.0000
omega____ theta____ kappa____ phi______ frames
    -       36.7203  -99.0000   60.0000 75

#__ type_ start__ end____ width___ exp.time_
  7 omega   21.00   88.00   1.0000    1.0000
omega____ theta____ kappa____ phi______ frames
    -       36.7203 -122.0000    9.0000 67

#__ type_ start__ end____ width___ exp.time_
  8 omega   57.00  109.00   1.0000    1.0000
omega____ theta____ kappa____ phi______ frames
    -       36.7203  178.0000   60.0000 52

#__ type_ start__ end____ width___ exp.time_
  9 omega  -31.00   63.00   1.0000    1.0000
omega____ theta____ kappa____ phi______ frames
    -       36.7203  -77.0000    0.0000 94

#__ type_ start__ end____ width___ exp.time_
 10 omega   38.00   91.00   1.0000    1.4900
omega____ theta____ kappa____ phi______ frames
    -      108.0000  -30.0000   30.0000 53

#__ type_ start__ end____ width___ exp.time_
 11 omega   39.00  110.00   1.0000    1.4900
omega____ theta____ kappa____ phi______ frames
    -      108.0000  -95.0000   90.0000 71

#__ type_ start__ end____ width___ exp.time_
 12 omega   39.00  110.00   1.0000    1.4900
omega____ theta____ kappa____ phi______ frames
    -      108.0000  -95.0000   30.0000 71

#__ type_ start__ end____ width___ exp.time_
 13 omega   38.00   91.00   1.0000    1.4900
omega____ theta____ kappa____ phi______ frames
    -      108.0000  -30.0000   90.0000 53

#__ type_ start__ end____ width___ exp.time_
 14 omega   40.00   98.00   1.0000    1.4900
omega____ theta____ kappa____ phi______ frames
    -      108.0000  -45.0000   30.0000 58

#__ type_ start__ end____ width___ exp.time_
 15 omega   39.00  110.00   1.0000    1.4900
omega____ theta____ kappa____ phi______ frames
    -      108.0000  -95.0000  -60.0000 71

#__ type_ start__ end____ width___ exp.time_
 16 omega   37.00  146.00   1.0000    1.4900
omega____ theta____ kappa____ phi______ frames
    -      108.0000  -15.0000  120.0000 109

#__ type_ start__ end____ width___ exp.time_
 17 omega   38.00   91.00   1.0000    1.4900
omega____ theta____ kappa____ phi______ frames
    -      108.0000  -30.0000 -180.0000 53

#__ type_ start__ end____ width___ exp.time_
 18 omega   40.00   98.00   1.0000    1.4900
omega____ theta____ kappa____ phi______ frames
    -      108.0000  -45.0000  -60.0000 58

#__ type_ start__ end____ width___ exp.time_
 19 omega   38.00  116.00   1.0000    1.4900
omega____ theta____ kappa____ phi______ frames
    -      108.0000 -112.0000 -120.0000 78

#__ type_ start__ end____ width___ exp.time_
 20 omega   38.00   91.00   1.0000    1.4900
omega____ theta____ kappa____ phi______ frames
    -      108.0000  -30.0000   60.0000 53

#__ type_ start__ end____ width___ exp.time_
 21 omega   37.00  146.00   1.0000    1.4900
omega____ theta____ kappa____ phi______ frames
    -      108.0000  -15.0000 -150.0000 109

#__ type_ start__ end____ width___ exp.time_
 22 omega   40.00   98.00   1.0000    1.4900
omega____ theta____ kappa____ phi______ frames
    -      108.0000  -45.0000  -90.0000 58

#__ type_ start__ end____ width___ exp.time_
 23 omega   40.00  135.00   1.0000    1.4900
omega____ theta____ kappa____ phi______ frames
    -      108.0000  -77.0000  150.0000 95

#__ type_ start__ end____ width___ exp.time_
 24 omega   38.00   91.00   1.0000    1.4900
omega____ theta____ kappa____ phi______ frames
    -      108.0000  -30.0000  -30.0000 53

#__ type_ start__ end____ width___ exp.time_
 25 omega   20.00  104.00   1.0000    1.0000
omega____ theta____ kappa____ phi______ frames
    -       36.7203   57.0000 -180.0000 84

#__ type_ start__ end____ width___ exp.time_
 26 omega   10.00  104.00   1.0000    1.0000
omega____ theta____ kappa____ phi______ frames
    -       36.7203   77.0000  -30.0000 94

#__ type_ start__ end____ width___ exp.time_
 27 omega   20.00  104.00   1.0000    1.0000
omega____ theta____ kappa____ phi______ frames
    -       36.7203   57.0000  120.0000 84

#__ type_ start__ end____ width___ exp.time_
 28 omega   10.00  104.00   1.0000    1.0000
omega____ theta____ kappa____ phi______ frames
    -       36.7203   77.0000  120.0000 94

#__ type_ start__ end____ width___ exp.time_
 29 omega   55.00  109.00   1.0000    1.0000
omega____ theta____ kappa____ phi______ frames
    -       36.7203 -178.0000  -90.0000 54

#__ type_ start__ end____ width___ exp.time_
 30 omega   20.00  104.00   1.0000    1.0000
omega____ theta____ kappa____ phi______ frames
    -       36.7203   57.0000 -150.0000 84

#__ type_ start__ end____ width___ exp.time_
 31 omega  -31.00   53.00   1.0000    1.0000
omega____ theta____ kappa____ phi______ frames
    -       36.7203  -57.0000 -150.0000 84

#__ type_ start__ end____ width___ exp.time_
 32 omega   10.00  104.00   1.0000    1.0000
omega____ theta____ kappa____ phi______ frames
    -       36.7203   77.0000   60.0000 94

#__ type_ start__ end____ width___ exp.time_
 33 omega   91.00  176.00   1.0000    1.4900
omega____ theta____ kappa____ phi______ frames
    -      108.0000   45.0000    0.0000 85

#__ type_ start__ end____ width___ exp.time_
 34 omega   81.00  176.00   1.0000    1.4900
omega____ theta____ kappa____ phi______ frames
    -      108.0000   77.0000 -180.0000 95

#__ type_ start__ end____ width___ exp.time_
 35 omega   70.00  178.00   1.0000    1.4900
omega____ theta____ kappa____ phi______ frames
    -      108.0000   15.0000   90.0000 108

#__ type_ start__ end____ width___ exp.time_
 36 omega   70.00  178.00   1.0000    1.4900
omega____ theta____ kappa____ phi______ frames
    -      108.0000   15.0000 -180.0000 108

#__ type_ start__ end____ width___ exp.time_
 37 omega   81.00  176.00   1.0000    1.4900
omega____ theta____ kappa____ phi______ frames
    -      108.0000   77.0000    0.0000 95

#__ type_ start__ end____ width___ exp.time_
 38 omega   81.00  176.00   1.0000    1.4900
omega____ theta____ kappa____ phi______ frames
    -      108.0000   77.0000   90.0000 95

#__ type_ start__ end____ width___ exp.time_
 39 omega   70.00  178.00   1.0000    1.4900
omega____ theta____ kappa____ phi______ frames
    -      108.0000   15.0000    0.0000 108

#__ type_ start__ end____ width___ exp.time_
 40 omega   81.00  176.00   1.0000    1.4900
omega____ theta____ kappa____ phi______ frames
    -      108.0000   77.0000   60.0000 95

#__ type_ start__ end____ width___ exp.time_
 41 omega   81.00  176.00   1.0000    1.4900
omega____ theta____ kappa____ phi______ frames
    -      108.0000   77.0000 -120.0000 95

#__ type_ start__ end____ width___ exp.time_
 42 omega   70.00  178.00   1.0000    1.4900
omega____ theta____ kappa____ phi______ frames
    -      108.0000   15.0000  -90.0000 108

#__ type_ start__ end____ width___ exp.time_
 43 omega   81.00  176.00   1.0000    1.4900
omega____ theta____ kappa____ phi______ frames
    -      108.0000   77.0000  150.0000 95

#__ type_ start__ end____ width___ exp.time_
 44 omega   81.00  176.00   1.0000    1.4900
omega____ theta____ kappa____ phi______ frames
    -      108.0000   77.0000  120.0000 95

#__ type_ start__ end____ width___ exp.time_
 45 omega   81.00  176.00   1.0000    1.4900
omega____ theta____ kappa____ phi______ frames
    -      108.0000   77.0000   30.0000 95

#__ type_ start__ end____ width___ exp.time_
 46 omega   81.00  123.00   1.0000    1.4900
omega____ theta____ kappa____ phi______ frames
    -      108.0000   77.0000 -150.0000 42

#__ type_ start__ end____ width___ exp.time_
 47 omega   81.00  176.00   1.0000    1.4900
omega____ theta____ kappa____ phi______ frames
    -      108.0000   77.0000  -90.0000 95
;
_diffrn_measurement_device 'four-circle diffractometer'
_diffrn_measurement_device_type 'SuperNova, Dual, Cu at zero, EosS2'
_diffrn_measurement_method '\w scans'
_diffrn_orient_matrix_UB_11 -0.0235893000
_diffrn_orient_matrix_UB_12 -0.0654746000
_diffrn_orient_matrix_UB_13 0.0919216000
_diffrn_orient_matrix_UB_21 0.0523575000
_diffrn_orient_matrix_UB_22 0.1507786000
_diffrn_orient_matrix_UB_23 0.1073954000
_diffrn_orient_matrix_UB_31 -0.1546772000
_diffrn_orient_matrix_UB_32 0.0282162000
_diffrn_orient_matrix_UB_33 -0.0120650000
_diffrn_radiation_monochromator mirror
_diffrn_radiation_probe x-ray
_diffrn_radiation_type CuK\a
_diffrn_radiation_wavelength 1.54184
_diffrn_reflns_av_R_equivalents 0.0339
_diffrn_reflns_av_unetI/netI 0.0232
_diffrn_reflns_Laue_measured_fraction_full 0.999
_diffrn_reflns_Laue_measured_fraction_max 0.989
_diffrn_reflns_limit_h_max 9
_diffrn_reflns_limit_h_min -11
_diffrn_reflns_limit_k_max 12
_diffrn_reflns_limit_k_min -12
_diffrn_reflns_limit_l_max 14
_diffrn_reflns_limit_l_min -14
_diffrn_reflns_number 19866
_diffrn_reflns_point_group_measured_fraction_full 0.999
_diffrn_reflns_point_group_measured_fraction_max 0.989
_diffrn_reflns_theta_full 67.684
_diffrn_reflns_theta_max 71.550
_diffrn_reflns_theta_min 4.736
_diffrn_source 'sealed X-ray tube'
_diffrn_source_type 'SuperNova (Cu) X-ray Source'
_exptl_absorpt_coefficient_mu 2.773
_exptl_absorpt_correction_T_max 1.00000
_exptl_absorpt_correction_T_min 0.69656
_exptl_absorpt_correction_type multi-scan
_exptl_absorpt_process_details
;
CrysAlisPro, Agilent Technologies,
Version 1.171.37.35 (release 13-08-2014 CrysAlis171 .NET)
(compiled Aug 13 2014,18:06:01)
Empirical absorption correction using spherical harmonics,
 implemented in SCALE3 ABSPACK scaling algorithm.
;
_exptl_crystal_colour 'clear yellowish yellow'
_exptl_crystal_colour_lustre clear
_exptl_crystal_colour_modifier yellowish
_exptl_crystal_colour_primary yellow
_exptl_crystal_density_diffrn 1.739
_exptl_crystal_description block
_exptl_crystal_F_000 560
_exptl_crystal_size_max 0.3
_exptl_crystal_size_mid 0.3
_exptl_crystal_size_min 0.25
_refine_diff_density_max 1.667
_refine_diff_density_min -0.422
_refine_diff_density_rms 0.124
_refine_ls_extinction_method none
_refine_ls_goodness_of_fit_ref 1.103
_refine_ls_hydrogen_treatment constr
_refine_ls_matrix_type full
_refine_ls_number_parameters 362
_refine_ls_number_reflns 4106
_refine_ls_number_restraints 87
_refine_ls_restrained_S_all 1.121
_refine_ls_R_factor_all 0.0483
_refine_ls_R_factor_gt 0.0467
_refine_ls_shift/su_max 0.001
_refine_ls_shift/su_mean 0.000
_refine_ls_structure_factor_coef Fsqd
_refine_ls_weighting_details 'w=1/[\s^2^(Fo^2^)+(0.0856P)^2^+2.0570P] where P=(Fo^2^+2Fc^2^)/3'
_refine_ls_weighting_scheme calc
_refine_ls_wR_factor_gt 0.1430
_refine_ls_wR_factor_ref 0.1445
_reflns_Friedel_coverage 0.000
_reflns_number_gt 3883
_reflns_number_total 4106
_reflns_threshold_expression 'I > 2\s(I)'
_cod_data_source_file c6ce01287f2.cif
_cod_data_source_block 3
_cod_original_cell_volume 1062.78(8)
_cod_database_code 7236171
_chemical_oxdiff_formula 'C1 H1 N1 O1 Zn1'
_shelx_space_group_comment
;
The symmetry employed for this shelxl refinement is uniquely defined
by the following loop, which should always be used as a source of
symmetry information in preference to the above space-group names.
They are only intended as comments.
;
_reflns_odcompleteness_completeness 99.97
_reflns_odcompleteness_iscentric 1
_reflns_odcompleteness_theta 66.97
_olex2_refinement_description
;
1. Fixed Uiso
 At 1.2 times of:
  All C(H) groups, All N(H) groups
 At 1.5 times of:
  All O(H,H) groups
2. Rigid body (RIGU) restrains
 C23, C22, C26, C25, N4, C24, N3, C17, C18, C19, C20, C21
 with sigma for 1-2 distances of 0.004 and sigma for 1-3 distances of 0.004
3. Others
 Sof(O9)=1-FVAR(1)
 Sof(O10)=FVAR(1)
 Fixed Sof: C23(0.5) H23(0.5) C22(0.5) C26(0.5) H26(0.5) C25(0.5) H25(0.5)
 N4(0.5) H4(0.5) C24(0.5) H24(0.5) N3(0.5) H3a(0.5) C17(0.5) H17(0.5) C18(0.5)
 H18(0.5) C19(0.5) C20(0.5) H20(0.5) C21(0.5) H21(0.5) O1W(0.5) H1Wa(0.5)
 H1Wb(0.5)
4.a Riding coordinates:
 O1W(H1Wa,H1Wb)
4.b Aromatic/amide H refined with riding coordinates:
 C3(H3), C5(H5), C7(H7), C10(H10), C12(H12), C14(H14), C23(H23), C26(H26),
 C25(H25), N4(H4), C24(H24), N3(H3a), C17(H17), C18(H18), C20(H20), C21(H21)
4.c Fitted hexagon refined as free rotating group:
 C23(C22,C26,C25,N4,C24), N3(C17,C18,C19,C20,C21)
;
_shelx_shelxl_version_number 2014/7
_olex2_submission_special_instructions 'No special instructions were received'

loop_
_space_group_symop_operation_xyz
'x, y, z'
'-x, -y, -z'

loop_
_atom_site_label
_atom_site_type_symbol
_atom_site_fract_x
_atom_site_fract_y
_atom_site_fract_z
_atom_site_U_iso_or_equiv
_atom_site_adp_type
_atom_site_occupancy
_atom_site_site_symmetry_order
_atom_site_calc_flag
_atom_site_refinement_flags_posn
_atom_site_refinement_flags_adp
_atom_site_refinement_flags_occupancy
_atom_site_disorder_assembly
_atom_site_disorder_group
C1 C 0.7704(3) 0.6809(3) 1.0790(3) 0.0221(6) Uani 1 1 d . . . . .
C2 C 0.6132(3) 0.6718(3) 1.0321(3) 0.0210(6) Uani 1 1 d . . . . .
C3 C 0.5588(3) 0.6064(4) 0.9055(3) 0.0233(6) Uani 1 1 d . . . . .
H3 H 0.6190 0.5707 0.8527 0.028 Uiso 1 1 calc R . . . .
C4 C 0.4158(3) 0.5947(3) 0.8586(3) 0.0223(6) Uani 1 1 d . . . . .
C5 C 0.3219(3) 0.6443(3) 0.9356(3) 0.0203(6) Uani 1 1 d . . . . .
H5 H 0.2254 0.6366 0.9029 0.024 Uiso 1 1 calc R . . . .
C6 C 0.3763(3) 0.7054(3) 1.0621(3) 0.0201(6) Uani 1 1 d . . . . .
C7 C 0.5216(3) 0.7198(3) 1.1101(3) 0.0217(6) Uani 1 1 d . . . . .
H7 H 0.5573 0.7619 1.1949 0.026 Uiso 1 1 calc R . . . .
C8 C 0.2785(3) 0.7551(3) 1.1485(3) 0.0244(7) Uani 1 1 d . . . . .
C9 C 0.2018(4) 0.4697(4) 0.5488(3) 0.0245(7) Uani 1 1 d . . . . .
C10 C 0.1649(4) 0.5467(3) 0.4798(3) 0.0245(7) Uani 1 1 d . . . . .
H10 H 0.1799 0.6473 0.5171 0.029 Uiso 1 1 calc R . . . .
C11 C 0.1052(3) 0.4729(3) 0.3543(3) 0.0219(6) Uani 1 1 d . . . . .
C12 C 0.0813(4) 0.3220(3) 0.2990(3) 0.0252(7) Uani 1 1 d . . . . .
H12 H 0.0437 0.2724 0.2147 0.030 Uiso 1 1 calc R . . . .
C13 C 0.1139(4) 0.2457(3) 0.3705(3) 0.0255(7) Uani 1 1 d . . . . .
C14 C 0.1745(4) 0.3192(4) 0.4964(3) 0.0267(7) Uani 1 1 d . . . . .
H14 H 0.1963 0.2685 0.5443 0.032 Uiso 1 1 calc R . . . .
C15 C 0.0624(3) 0.5569(3) 0.2793(3) 0.0214(6) Uani 1 1 d . . . . .
C16 C 0.0837(4) 0.0827(4) 0.3116(3) 0.0305(7) Uani 1 1 d . . . . .
N1 N 0.2576(3) 0.5523(3) 0.6788(3) 0.0314(7) Uani 1 1 d . . . . .
N2 N 0.3631(3) 0.5163(3) 0.7266(3) 0.0303(6) Uani 1 1 d . . . . .
O1 O 0.8279(3) 0.7672(3) 1.1890(2) 0.0325(6) Uani 1 1 d . . . . .
O2 O 0.8323(2) 0.6024(3) 1.0041(2) 0.0286(5) Uani 1 1 d . . . . .
O3 O 0.3300(3) 0.8347(4) 1.2578(3) 0.0479(8) Uani 1 1 d . . . . .
O4 O 0.1425(2) 0.7150(2) 1.1037(2) 0.0228(5) Uani 1 1 d . . . . .
O5 O 0.0846(3) 0.6926(3) 0.3360(2) 0.0296(5) Uani 1 1 d . . . . .
O6 O 0.0063(3) 0.4860(2) 0.1675(2) 0.0251(5) Uani 1 1 d . . . . .
O7 O 0.0469(4) 0.0176(3) 0.1976(3) 0.0528(9) Uani 1 1 d . . . . .
O8 O 0.0943(3) 0.0145(3) 0.3783(2) 0.0364(6) Uani 1 1 d . . . . .
O9 O 0.2364(9) 0.6840(8) 0.7245(6) 0.036(2) Uani 0.353(9) 1 d . . . . .
O10 O 0.4425(6) 0.4391(8) 0.6671(5) 0.081(3) Uani 0.647(9) 1 d . . . . .
Zn1 Zn 1.04224(4) 0.81060(4) 1.24116(4) 0.02078(16) Uani 1 1 d . . . . .
Zn2 Zn 1.0000 0.5000 1.0000 0.01850(17) Uani 1 2 d S T P . .
C23 C 0.4569(9) 0.0218(11) 0.0502(8) 0.086(3) Uani 0.5 1 d . U . A -1
H23 H 0.3783 0.0390 0.0854 0.103 Uiso 0.5 1 calc R . . A -1
C22 C 0.5925(10) 0.0484(9) 0.1245(5) 0.071(3) Uani 0.5 1 d G U . A -1
C26 C 0.7100(8) 0.0227(8) 0.0718(8) 0.071(3) Uani 0.5 1 d G U . A -1
H26 H 0.8007 0.0405 0.1215 0.086 Uiso 0.5 1 calc R . . A -1
C25 C 0.6919(11) -0.0296(8) -0.0552(8) 0.094(4) Uani 0.5 1 d G U . A -1
H25 H 0.7705 -0.0468 -0.0905 0.112 Uiso 0.5 1 calc R . . A -1
N4 N 0.5563(13) -0.0563(7) -0.1296(5) 0.096(3) Uani 0.5 1 d G U . A -1
H4 H 0.5451 -0.0887 -0.2082 0.115 Uiso 0.5 1 calc R . . A -1
C24 C 0.4388(9) -0.0306(10) -0.0769(7) 0.092(4) Uani 0.5 1 d G U . A -1
H24 H 0.3481 -0.0484 -0.1266 0.110 Uiso 0.5 1 calc R . . A -1
N3 N 0.6200(7) 0.1408(7) 0.5033(4) 0.064(2) Uani 0.5 1 d . U . A -1
H3A H 0.6307 0.1561 0.5796 0.077 Uiso 0.5 1 calc R . . A -1
C17 C 0.5136(7) 0.1936(7) 0.4493(6) 0.069(3) Uani 0.5 1 d G U . A -1
H17 H 0.4539 0.2455 0.4956 0.083 Uiso 0.5 1 calc R . . A -1
C18 C 0.4964(7) 0.1688(7) 0.3261(6) 0.067(3) Uani 0.5 1 d G U . A -1
H18 H 0.4251 0.2042 0.2900 0.080 Uiso 0.5 1 calc R . . A -1
C19 C 0.5856(8) 0.0913(6) 0.2569(4) 0.055(2) Uani 0.5 1 d G U . A -1
C20 C 0.6921(7) 0.0385(6) 0.3109(5) 0.052(2) Uani 0.5 1 d G U . A -1
H20 H 0.7518 -0.0133 0.2646 0.062 Uiso 0.5 1 calc R . . A -1
C21 C 0.7093(6) 0.0633(7) 0.4341(5) 0.058(2) Uani 0.5 1 d G U . A -1
H21 H 0.7805 0.0280 0.4703 0.069 Uiso 0.5 1 calc R . . A -1
O1W O 0.8408(15) -0.039(3) -0.0097(14) 0.182(9) Uani 0.5 1 d . . . A 1
H1WA H 0.8854 -0.0229 0.0550 0.272 Uiso 0.5 1 d R . . A 1
H1WB H 0.8686 -0.0450 -0.0675 0.272 Uiso 0.5 1 d R . . A 1

loop_
_atom_site_aniso_label
_atom_site_aniso_U_11
_atom_site_aniso_U_22
_atom_site_aniso_U_33
_atom_site_aniso_U_23
_atom_site_aniso_U_13
_atom_site_aniso_U_12
C1 0.0162(15) 0.0253(15) 0.0266(16) 0.0121(13) 0.0045(12) 0.0071(12)
C2 0.0165(15) 0.0221(14) 0.0229(15) 0.0078(12) 0.0034(12) 0.0055(11)
C3 0.0211(16) 0.0283(15) 0.0207(15) 0.0082(13) 0.0066(12) 0.0099(12)
C4 0.0225(16) 0.0244(15) 0.0184(14) 0.0070(12) 0.0037(12) 0.0072(12)
C5 0.0147(14) 0.0224(14) 0.0232(15) 0.0088(12) 0.0033(11) 0.0050(11)
C6 0.0171(15) 0.0203(14) 0.0224(15) 0.0077(12) 0.0051(12) 0.0050(11)
C7 0.0188(15) 0.0235(15) 0.0187(14) 0.0050(12) 0.0027(12) 0.0040(12)
C8 0.0210(16) 0.0249(15) 0.0249(16) 0.0068(13) 0.0073(12) 0.0052(12)
C9 0.0254(16) 0.0260(16) 0.0183(15) 0.0062(13) 0.0012(12) 0.0073(13)
C10 0.0276(17) 0.0199(14) 0.0222(15) 0.0055(12) 0.0025(13) 0.0068(12)
C11 0.0230(16) 0.0225(15) 0.0191(14) 0.0081(12) 0.0027(12) 0.0060(12)
C12 0.0299(17) 0.0227(15) 0.0194(15) 0.0057(12) 0.0028(13) 0.0071(13)
C13 0.0306(17) 0.0194(15) 0.0241(16) 0.0066(13) 0.0048(13) 0.0077(13)
C14 0.0313(18) 0.0257(16) 0.0245(16) 0.0119(13) 0.0035(13) 0.0102(13)
C15 0.0180(15) 0.0249(15) 0.0237(15) 0.0110(13) 0.0062(12) 0.0073(12)
C16 0.0336(19) 0.0220(16) 0.0325(18) 0.0074(14) 0.0070(15) 0.0086(14)
N1 0.0389(17) 0.0309(15) 0.0208(14) 0.0066(12) 0.0019(12) 0.0167(13)
N2 0.0266(15) 0.0362(16) 0.0216(14) 0.0047(12) 0.0027(11) 0.0132(12)
O1 0.0192(12) 0.0384(13) 0.0273(12) 0.0026(10) -0.0014(9) 0.0088(10)
O2 0.0202(11) 0.0379(13) 0.0288(12) 0.0120(10) 0.0076(9) 0.0151(10)
O3 0.0288(14) 0.0619(19) 0.0285(14) -0.0060(13) 0.0099(11) 0.0001(13)
O4 0.0167(11) 0.0221(10) 0.0281(11) 0.0071(9) 0.0083(9) 0.0059(8)
O5 0.0394(14) 0.0226(11) 0.0247(11) 0.0092(9) 0.0014(10) 0.0092(10)
O6 0.0274(12) 0.0286(11) 0.0177(11) 0.0106(9) 0.0003(9) 0.0021(9)
O7 0.093(3) 0.0240(13) 0.0297(14) 0.0014(11) 0.0079(15) 0.0124(15)
O8 0.0475(16) 0.0214(12) 0.0393(14) 0.0133(11) 0.0046(12) 0.0081(11)
O9 0.055(5) 0.025(4) 0.024(4) 0.005(3) 0.004(3) 0.019(3)
O10 0.049(3) 0.128(6) 0.034(3) -0.007(3) 0.005(2) 0.052(4)
Zn1 0.0211(3) 0.0186(2) 0.0196(2) 0.00424(18) 0.00353(17) 0.00806(17)
Zn2 0.0175(3) 0.0216(3) 0.0158(3) 0.0055(2) 0.0047(2) 0.0089(2)
C23 0.143(9) 0.043(6) 0.073(6) 0.032(5) 0.016(6) 0.007(6)
C22 0.133(8) 0.033(5) 0.052(5) 0.021(4) 0.028(5) 0.014(5)
C26 0.117(8) 0.036(4) 0.071(5) 0.028(4) 0.029(5) 0.017(5)
C25 0.167(10) 0.044(6) 0.081(6) 0.032(5) 0.048(6) 0.012(6)
N4 0.189(10) 0.038(5) 0.055(5) 0.020(4) 0.026(5) -0.003(6)
C24 0.169(11) 0.032(5) 0.069(7) 0.026(5) 0.017(7) -0.009(6)
N3 0.076(5) 0.058(5) 0.031(3) -0.001(3) 0.005(3) -0.018(4)
C17 0.050(5) 0.057(6) 0.072(5) -0.002(4) 0.018(4) -0.002(4)
C18 0.060(6) 0.043(5) 0.066(5) -0.002(4) 0.003(4) -0.002(4)
C19 0.087(6) 0.026(4) 0.049(4) 0.014(3) 0.010(4) 0.008(4)
C20 0.076(6) 0.021(3) 0.059(4) 0.011(3) 0.029(4) 0.009(3)
C21 0.054(5) 0.049(5) 0.056(4) 0.026(4) -0.017(3) -0.015(4)
O1W 0.096(10) 0.36(3) 0.134(12) 0.154(17) 0.012(9) 0.026(13)

loop_
_atom_type_symbol
_atom_type_description
_atom_type_scat_dispersion_real
_atom_type_scat_dispersion_imag
_atom_type_scat_source
C C 0.0180 0.0090 'International Tables Vol C Tables 4.2.6.8 and 6.1.1.4'
H H 0.0000 0.0000 'International Tables Vol C Tables 4.2.6.8 and 6.1.1.4'
N N 0.0310 0.0180 'International Tables Vol C Tables 4.2.6.8 and 6.1.1.4'
O O 0.0490 0.0320 'International Tables Vol C Tables 4.2.6.8 and 6.1.1.4'
Zn Zn -1.5490 0.6780 'International Tables Vol C Tables 4.2.6.8 and 6.1.1.4'

loop_
_geom_angle_atom_site_label_1
_geom_angle_atom_site_label_2
_geom_angle_atom_site_label_3
_geom_angle
_geom_angle_site_symmetry_1
_geom_angle_site_symmetry_3
O1 C1 C2 118.3(3) . .
O2 C1 C2 116.0(3) . .
O2 C1 O1 125.7(3) . .
C3 C2 C1 117.8(3) . .
C7 C2 C1 122.5(3) . .
C7 C2 C3 119.6(3) . .
C2 C3 H3 120.1 . .
C4 C3 C2 119.8(3) . .
C4 C3 H3 120.1 . .
C3 C4 C5 121.5(3) . .
C3 C4 N2 117.3(3) . .
C5 C4 N2 120.9(3) . .
C4 C5 H5 120.8 . .
C6 C5 C4 118.3(3) . .
C6 C5 H5 120.8 . .
C5 C6 C7 120.4(3) . .
C5 C6 C8 120.2(3) . .
C7 C6 C8 119.3(3) . .
C2 C7 C6 120.3(3) . .
C2 C7 H7 119.9 . .
C6 C7 H7 119.9 . .
O3 C8 C6 119.5(3) . .
O3 C8 O4 122.4(3) . .
O4 C8 C6 118.0(3) . .
C10 C9 C14 121.4(3) . .
C10 C9 N1 116.8(3) . .
C14 C9 N1 121.7(3) . .
C9 C10 H10 120.2 . .
C9 C10 C11 119.6(3) . .
C11 C10 H10 120.2 . .
C10 C11 C12 120.0(3) . .
C10 C11 C15 119.6(3) . .
C12 C11 C15 120.4(3) . .
C11 C12 H12 120.1 . .
C13 C12 C11 119.8(3) . .
C13 C12 H12 120.1 . .
C12 C13 C14 120.5(3) . .
C12 C13 C16 119.8(3) . .
C14 C13 C16 119.7(3) . .
C9 C14 C13 118.7(3) . .
C9 C14 H14 120.6 . .
C13 C14 H14 120.6 . .
O5 C15 C11 116.7(3) . .
O6 C15 C11 117.4(3) . .
O6 C15 O5 125.8(3) . .
C13 C16 Zn1 172.4(3) . 1_444
O7 C16 C13 119.5(3) . .
O7 C16 O8 120.9(3) . .
O7 C16 Zn1 68.0(2) . 1_444
O8 C16 C13 119.6(3) . .
O8 C16 Zn1 52.87(17) . 1_444
N2 N1 C9 116.4(3) . .
N2 N1 O9 120.9(4) . .
O9 N1 C9 116.8(4) . .
N1 N2 C4 116.7(3) . .
N1 N2 O10 124.3(4) . .
O10 N2 C4 117.4(3) . .
C1 O1 Zn1 118.2(2) . .
C1 O2 Zn2 140.1(2) . .
C8 O4 Zn1 107.96(19) . 1_455
C8 O4 Zn2 133.3(2) . 1_455
Zn1 O4 Zn2 101.51(9) 1_455 1_455
C15 O5 Zn1 118.9(2) . 1_454
C15 O6 Zn2 139.8(2) . 1_454
C16 O7 Zn1 82.8(2) . 1_444
C16 O8 Zn1 97.7(2) . 1_444
C16 Zn1 Zn2 143.89(9) 1_666 .
O1 Zn1 C16 99.32(11) . 1_666
O1 Zn1 O4 114.34(10) . 1_655
O1 Zn1 O7 90.01(13) . 1_666
O1 Zn1 O8 105.87(11) . 1_666
O1 Zn1 Zn2 80.76(7) . .
O4 Zn1 C16 111.38(11) 1_655 1_666
O4 Zn1 O7 90.84(10) 1_655 1_666
O4 Zn1 O8 129.14(10) 1_655 1_666
O4 Zn1 Zn2 41.35(6) 1_655 .
O5 Zn1 C16 130.15(11) 1_656 1_666
O5 Zn1 O1 103.39(11) 1_656 .
O5 Zn1 O4 98.58(10) 1_656 1_655
O5 Zn1 O7 158.51(11) 1_656 1_666
O5 Zn1 O8 101.12(10) 1_656 1_666
O5 Zn1 Zn2 83.80(7) 1_656 .
O7 Zn1 C16 29.15(11) 1_666 1_666
O7 Zn1 Zn2 115.29(7) 1_666 .
O8 Zn1 C16 29.41(11) 1_666 1_666
O8 Zn1 O7 58.55(10) 1_666 1_666
O8 Zn1 Zn2 170.35(8) 1_666 .
O2 Zn2 O2 180.0 . 2_767
O2 Zn2 O4 91.65(9) . 2_667
O2 Zn2 O4 91.65(9) 2_767 1_655
O2 Zn2 O4 88.35(9) 2_767 2_667
O2 Zn2 O4 88.35(9) . 1_655
O2 Zn2 O6 96.17(10) 2_767 2_666
O2 Zn2 O6 83.83(10) 2_767 1_656
O2 Zn2 O6 83.83(10) . 2_666
O2 Zn2 O6 96.17(10) . 1_656
O2 Zn2 Zn1 64.80(7) 2_767 2_767
O2 Zn2 Zn1 64.80(7) . .
O2 Zn2 Zn1 115.20(7) 2_767 .
O2 Zn2 Zn1 115.20(7) . 2_767
O4 Zn2 O4 180.0 1_655 2_667
O4 Zn2 Zn1 37.14(6) 2_667 2_767
O4 Zn2 Zn1 142.86(6) 1_655 2_767
O4 Zn2 Zn1 142.86(6) 2_667 .
O4 Zn2 Zn1 37.14(6) 1_655 .
O6 Zn2 O4 92.16(9) 1_656 2_667
O6 Zn2 O4 87.84(9) 1_656 1_655
O6 Zn2 O4 87.84(9) 2_666 2_667
O6 Zn2 O4 92.16(9) 2_666 1_655
O6 Zn2 O6 180.0 2_666 1_656
O6 Zn2 Zn1 115.65(6) 1_656 2_767
O6 Zn2 Zn1 115.65(6) 2_666 .
O6 Zn2 Zn1 64.35(6) 2_666 2_767
O6 Zn2 Zn1 64.35(6) 1_656 .
Zn1 Zn2 Zn1 179.999(13) 2_767 .
C22 C23 H23 120.0 . .
C22 C23 C24 120.0 . .
C24 C23 H23 120.0 . .
C23 C22 C19 111.1(6) . .
C26 C22 C23 120.0 . .
C26 C22 C19 128.7(6) . .
C22 C26 H26 120.0 . .
C22 C26 C25 120.0 . .
C22 C26 O1W 170.3(8) . .
C25 C26 H26 120.0 . .
C25 C26 O1W 54.6(6) . .
O1W C26 H26 66.0 . .
C26 C25 H25 120.0 . .
C26 C25 N4 120.0 . .
C26 C25 O1W 75.2(8) . .
N4 C25 H25 120.0 . .
N4 C25 O1W 162.5(10) . .
O1W C25 H25 45.8 . .
C25 N4 H4 120.0 . .
C24 N4 C25 120.0 . .
C24 N4 H4 120.0 . .
C23 C24 H24 120.0 . .
N4 C24 C23 120.0 . .
N4 C24 H24 120.0 . .
C17 N3 H3A 120.0 . .
C17 N3 C21 120.0 . .
C21 N3 H3A 120.0 . .
N3 C17 H17 120.0 . .
N3 C17 C18 120.0 . .
C18 C17 H17 120.0 . .
C17 C18 H18 120.0 . .
C19 C18 C17 120.0 . .
C19 C18 H18 120.0 . .
C18 C19 C22 131.8(5) . .
C18 C19 C20 120.0 . .
C20 C19 C22 108.2(5) . .
C19 C20 H20 120.0 . .
C19 C20 C21 120.0 . .
C21 C20 H20 120.0 . .
N3 C21 H21 120.0 . .
C20 C21 N3 120.0 . .
C20 C21 H21 120.0 . .
C26 O1W H1WA 82.9 . .
C26 O1W H1WB 143.8 . .
C25 O1W C26 50.2(5) . .
C25 O1W H1WA 133.0 . .
C25 O1W H1WB 97.5 . .
H1WA O1W H1WB 127.8 . .

loop_
_geom_bond_atom_site_label_1
_geom_bond_atom_site_label_2
_geom_bond_distance
_geom_bond_site_symmetry_2
C1 C2 1.506(4) .
C1 O1 1.262(4) .
C1 O2 1.238(4) .
C2 C3 1.389(4) .
C2 C7 1.386(4) .
C3 H3 0.9300 .
C3 C4 1.373(5) .
C4 C5 1.397(4) .
C4 N2 1.449(4) .
C5 H5 0.9300 .
C5 C6 1.389(4) .
C6 C7 1.392(4) .
C6 C8 1.502(4) .
C7 H7 0.9300 .
C8 O3 1.231(4) .
C8 O4 1.288(4) .
C9 C10 1.383(5) .
C9 C14 1.390(5) .
C9 N1 1.437(4) .
C10 H10 0.9300 .
C10 C11 1.389(4) .
C11 C12 1.395(4) .
C11 C15 1.512(4) .
C12 H12 0.9300 .
C12 C13 1.393(5) .
C13 C14 1.395(5) .
C13 C16 1.505(4) .
C14 H14 0.9300 .
C15 O5 1.258(4) .
C15 O6 1.248(4) .
C16 O7 1.243(5) .
C16 O8 1.255(5) .
C16 Zn1 2.532(3) 1_444
N1 N2 1.244(4) .
N1 O9 1.292(8) .
N2 O10 1.261(6) .
O1 Zn1 2.005(2) .
O2 Zn2 2.010(2) .
O4 Zn1 2.030(2) 1_455
O4 Zn2 2.222(2) 1_455
O5 Zn1 1.990(2) 1_454
O6 Zn2 2.079(2) 1_454
O7 Zn1 2.367(3) 1_444
O8 Zn1 2.037(3) 1_444
Zn1 C16 2.532(3) 1_666
Zn1 O4 2.030(2) 1_655
Zn1 O5 1.990(2) 1_656
Zn1 O7 2.367(3) 1_666
Zn1 O8 2.037(3) 1_666
Zn1 Zn2 3.2948(4) .
Zn2 O2 2.010(2) 2_767
Zn2 O4 2.222(2) 1_655
Zn2 O4 2.222(2) 2_667
Zn2 O6 2.079(2) 2_666
Zn2 O6 2.079(2) 1_656
Zn2 Zn1 3.2948(4) 2_767
C23 H23 0.9300 .
C23 C22 1.3900 .
C23 C24 1.3900 .
C22 C26 1.3900 .
C22 C19 1.504(7) .
C26 H26 0.9300 .
C26 C25 1.3900 .
C26 O1W 1.748(18) .
C25 H25 0.9300 .
C25 N4 1.3900 .
C25 O1W 1.475(16) .
N4 H4 0.8600 .
N4 C24 1.3900 .
C24 H24 0.9300 .
N3 H3A 0.8600 .
N3 C17 1.3900 .
N3 C21 1.3900 .
C17 H17 0.9300 .
C17 C18 1.3900 .
C18 H18 0.9300 .
C18 C19 1.3900 .
C19 C20 1.3900 .
C20 H20 0.9300 .
C20 C21 1.3900 .
C21 H21 0.9300 .
O1W H1WA 0.7730 .
O1W H1WB 0.7729 .

loop_
_geom_torsion_atom_site_label_1
_geom_torsion_atom_site_label_2
_geom_torsion_atom_site_label_3
_geom_torsion_atom_site_label_4
_geom_torsion
_geom_torsion_site_symmetry_4
C1 C2 C3 C4 179.5(3) .
C1 C2 C7 C6 -178.3(3) .
C2 C1 O1 Zn1 -167.4(2) .
C2 C1 O2 Zn2 -152.2(3) .
C2 C3 C4 C5 -1.4(5) .
C2 C3 C4 N2 -175.7(3) .
C3 C2 C7 C6 -1.3(5) .
C3 C4 C5 C6 -0.6(5) .
C3 C4 N2 N1 -151.8(3) .
C3 C4 N2 O10 14.6(6) .
C4 C5 C6 C7 1.6(5) .
C4 C5 C6 C8 -177.6(3) .
C5 C4 N2 N1 33.9(5) .
C5 C4 N2 O10 -159.7(5) .
C5 C6 C7 C2 -0.7(5) .
C5 C6 C8 O3 -165.3(3) .
C5 C6 C8 O4 12.9(4) .
C6 C8 O4 Zn1 -176.3(2) 1_455
C6 C8 O4 Zn2 57.3(4) 1_455
C7 C2 C3 C4 2.3(5) .
C7 C6 C8 O3 15.4(5) .
C7 C6 C8 O4 -166.4(3) .
C8 C6 C7 C2 178.6(3) .
C9 C10 C11 C12 0.8(5) .
C9 C10 C11 C15 178.9(3) .
C9 N1 N2 C4 -177.2(3) .
C9 N1 N2 O10 17.4(7) .
C10 C9 C14 C13 2.6(5) .
C10 C9 N1 N2 -136.8(4) .
C10 C9 N1 O9 16.4(6) .
C10 C11 C12 C13 1.7(5) .
C10 C11 C15 O5 0.5(5) .
C10 C11 C15 O6 -178.5(3) .
C11 C12 C13 C14 -2.0(5) .
C11 C12 C13 C16 178.0(3) .
C11 C15 O5 Zn1 176.2(2) 1_454
C11 C15 O6 Zn2 -145.0(3) 1_454
C12 C11 C15 O5 178.6(3) .
C12 C11 C15 O6 -0.4(5) .
C12 C13 C14 C9 -0.1(5) .
C12 C13 C16 O7 9.0(6) .
C12 C13 C16 O8 -170.1(3) .
C13 C16 O7 Zn1 179.7(3) 1_444
C13 C16 O8 Zn1 -179.5(3) 1_444
C14 C9 C10 C11 -2.9(5) .
C14 C9 N1 N2 48.5(5) .
C14 C9 N1 O9 -158.2(5) .
C14 C13 C16 O7 -170.9(4) .
C14 C13 C16 O8 9.9(5) .
C15 C11 C12 C13 -176.4(3) .
C16 C13 C14 C9 179.9(3) .
N1 C9 C10 C11 -177.6(3) .
N1 C9 C14 C13 177.0(3) .
N2 C4 C5 C6 173.5(3) .
O1 C1 C2 C3 164.1(3) .
O1 C1 C2 C7 -18.9(5) .
O1 C1 O2 Zn2 28.6(6) .
O2 C1 C2 C3 -15.2(4) .
O2 C1 C2 C7 161.8(3) .
O2 C1 O1 Zn1 11.8(5) .
O3 C8 O4 Zn1 1.8(4) 1_455
O3 C8 O4 Zn2 -124.6(3) 1_455
O5 C15 O6 Zn2 36.2(5) 1_454
O6 C15 O5 Zn1 -5.0(4) 1_454
O7 C16 O8 Zn1 1.3(4) 1_444
O8 C16 O7 Zn1 -1.2(4) 1_444
O9 N1 N2 C4 30.7(6) .
O9 N1 N2 O10 -134.7(7) .
C23 C22 C26 C25 0.0 .
C23 C22 C19 C18 -33.4(7) .
C23 C22 C19 C20 146.6(4) .
C22 C23 C24 N4 0.0 .
C22 C26 C25 N4 0.0 .
C22 C26 C25 O1W -170.4(10) .
C22 C19 C20 C21 180.0(6) .
C26 C22 C19 C18 152.3(5) .
C26 C22 C19 C20 -27.7(8) .
C26 C25 N4 C24 0.0 .
C25 N4 C24 C23 0.0 .
N4 C25 O1W C26 -151(2) .
C24 C23 C22 C26 0.0 .
C24 C23 C22 C19 -174.8(6) .
N3 C17 C18 C19 0.0 .
C17 N3 C21 C20 0.0 .
C17 C18 C19 C22 -180.0(7) .
C17 C18 C19 C20 0.0 .
C18 C19 C20 C21 0.0 .
C19 C22 C26 C25 173.8(7) .
C19 C20 C21 N3 0.0 .
C21 N3 C17 C18 0.0 .
O1W C26 C25 N4 170.4(10) .
O1W C25 N4 C24 148(3) .
